data_7057226
loop_
_publ_author_name
'Awwadi, Firas F.'
'Turnbull, Mark M.'
'Alwahsh, Manal I.'
'Haddad, Salim F.'

_publ_section_title
;
 May halogen bonding interactions compete with Cu&#x22EF;Cl
 semi-coordinate bonds? Structural, magnetic and theoretical studies of
 two polymorphs of trans-bis(5-bromo-2-chloro pyridine)dichlorocopper(ii)
 and trans-bis(2,5-dichloropyridine)dichlorocopper(ii)
;
_journal_issue 13
_journal_name_full 'New Journal of Chemistry'
_journal_page_first 10642
_journal_paper_doi 10.1039/C8NJ00422F
_journal_volume 42
_journal_year 2018
_chemical_formula_moiety 'C10 H6 Cl6 Cu N2'
_chemical_formula_sum 'C10 H6 Cl6 Cu N2'
_chemical_formula_weight 430.41
_space_group_IT_number 15
_space_group_name_Hall '-C 2yc'
_space_group_name_H-M_alt 'C 1 2/c 1'
_symmetry_cell_setting monoclinic
_symmetry_space_group_name_Hall '-C 2yc'
_symmetry_space_group_name_H-M 'C 1 2/c 1'
_atom_sites_solution_hydrogens geom
_atom_sites_solution_primary direct
_atom_sites_solution_secondary difmap
_audit_creation_method
;
CrysAlisPro, Oxford Diffraction Ltd.,
Version 1.171.35.11 (release 16-05-2011 CrysAlis171 .NET)
(compiled May 16 2011,17:55:39)
;
_audit_update_record
;
2018-01-20 deposited with the CCDC.
2018-03-29 downloaded from the CCDC.
;
_cell_angle_alpha 90.00
_cell_angle_beta 91.223(4)
_cell_angle_gamma 90.00
_cell_formula_units_Z 4
_cell_length_a 8.1852(4)
_cell_length_b 12.5785(6)
_cell_length_c 14.5850(6)
_cell_measurement_reflns_used 1169
_cell_measurement_temperature 298(2)
_cell_measurement_theta_max 29.3466
_cell_measurement_theta_min 1169
_cell_volume 1501.29(12)
_computing_cell_refinement
;
CrysAlisPro, Agilent Technologies,
Version 1.171.35.11 (release 16-05-2011 CrysAlis171 .NET)
(compiled May 16 2011,17:55:39)
;
_computing_data_collection
;
CrysAlisPro, Agilent Technologies,
Version 1.171.35.11 (release 16-05-2011 CrysAlis171 .NET)
(compiled May 16 2011,17:55:39)
;
_computing_data_reduction
;
CrysAlisPro, Agilent Technologies,
Version 1.171.35.11 (release 16-05-2011 CrysAlis171 .NET)
(compiled May 16 2011,17:55:39)
;
_computing_molecular_graphics 'shelxtl, Bruker,2002'
_computing_publication_material 'shelxtl, Bruker,2002'
_computing_structure_refinement 'shelxtl, Bruker,2002'
_computing_structure_solution 'shelxtl, Bruker,2002'
_diffrn_ambient_temperature 298(2)
_diffrn_detector_area_resol_mean 16.0534
_diffrn_measured_fraction_theta_full 0.998
_diffrn_measured_fraction_theta_max 0.998
_diffrn_measurement_device_type 'Xcalibur, Eos'
_diffrn_measurement_method '\w scans'
_diffrn_radiation_monochromator graphite
_diffrn_radiation_source 'fine-focus sealed tube'
_diffrn_radiation_type MoK\a
_diffrn_radiation_wavelength 0.71073
_diffrn_reflns_av_R_equivalents 0.0237
_diffrn_reflns_av_sigmaI/netI 0.0376
_diffrn_reflns_limit_h_max 9
_diffrn_reflns_limit_h_min -10
_diffrn_reflns_limit_k_max 14
_diffrn_reflns_limit_k_min -15
_diffrn_reflns_limit_l_max 18
_diffrn_reflns_limit_l_min -17
_diffrn_reflns_number 3288
_diffrn_reflns_theta_full 26.30
_diffrn_reflns_theta_max 26.30
_diffrn_reflns_theta_min 2.97
_exptl_absorpt_coefficient_mu 2.506
_exptl_absorpt_correction_T_max 1.00000
_exptl_absorpt_correction_T_min 0.87321
_exptl_absorpt_correction_type multi-scan
_exptl_absorpt_process_details
;
CrysAlisPro, Agilent Technologies,
Version 1.171.35.11 (release 16-05-2011 CrysAlis171 .NET)
(compiled May 16 2011,17:55:39)
Empirical absorption correction using spherical harmonics,
 implemented in SCALE3 ABSPACK scaling algorithm.
;
_exptl_crystal_colour blue
_exptl_crystal_density_diffrn 1.904
_exptl_crystal_density_method 'not measured'
_exptl_crystal_description parallelpiped
_exptl_crystal_F_000 844
_exptl_crystal_size_max 0.4
_exptl_crystal_size_mid 0.2
_exptl_crystal_size_min 0.1
_refine_diff_density_max 0.342
_refine_diff_density_min -0.420
_refine_diff_density_rms 0.070
_refine_ls_extinction_method none
_refine_ls_goodness_of_fit_ref 1.055
_refine_ls_hydrogen_treatment constr
_refine_ls_matrix_type full
_refine_ls_number_parameters 87
_refine_ls_number_reflns 1529
_refine_ls_number_restraints 0
_refine_ls_restrained_S_all 1.055
_refine_ls_R_factor_all 0.0406
_refine_ls_R_factor_gt 0.0305
_refine_ls_shift/su_max 0.001
_refine_ls_shift/su_mean 0.000
_refine_ls_structure_factor_coef Fsqd
_refine_ls_weighting_details 'calc w=1/[\s^2^(Fo^2^)+(0.0259P)^2^+0.1393P] where P=(Fo^2^+2Fc^2^)/3'
_refine_ls_weighting_scheme calc
_refine_ls_wR_factor_gt 0.0628
_refine_ls_wR_factor_ref 0.0665
_reflns_number_gt 1278
_reflns_number_total 1529
_reflns_threshold_expression >2sigma(I)
_cod_data_source_file c8nj00422f2.cif
_cod_data_source_block exp_1408
_cod_depositor_comments 'Adding full bibliography for 7057225--7057228.cif.'
_cod_database_code 7057226

loop_
_symmetry_equiv_pos_as_xyz
'x, y, z'
'-x, y, -z+1/2'
'x+1/2, y+1/2, z'
'-x+1/2, y+1/2, -z+1/2'
'-x, -y, -z'
'x, -y, z-1/2'
'-x+1/2, -y+1/2, -z'
'x+1/2, -y+1/2, z-1/2'

loop_
_atom_site_label
_atom_site_type_symbol
_atom_site_fract_x
_atom_site_fract_y
_atom_site_fract_z
_atom_site_U_iso_or_equiv
_atom_site_adp_type
_atom_site_occupancy
_atom_site_symmetry_multiplicity
_atom_site_calc_flag
_atom_site_refinement_flags
Cu1 Cu 0.5000 0.29970(3) 0.7500 0.02960(15) Uani 1 2 d S
Cl3 Cl 0.75582(8) 0.35809(6) 0.74291(4) 0.03945(19) Uani 1 1 d .
Cl1 Cl 0.63567(10) 0.09100(6) 0.65101(5) 0.0524(2) Uani 1 1 d .
Cl2 Cl 0.34279(9) 0.43138(6) 0.39453(5) 0.0484(2) Uani 1 1 d .
N1 N 0.4865(2) 0.27019(16) 0.61428(13) 0.0289(5) Uani 1 1 d .
C1 C 0.5560(3) 0.1851(2) 0.57663(17) 0.0335(6) Uani 1 1 d .
C5 C 0.4212(3) 0.3432(2) 0.55756(17) 0.0323(6) Uani 1 1 d .
H5A H 0.3708 0.4026 0.5823 0.039 Uiso 1 1 calc R
C4 C 0.4264(3) 0.3329(2) 0.46390(16) 0.0317(6) Uani 1 1 d .
C3 C 0.4989(3) 0.2451(2) 0.42591(18) 0.0397(7) Uani 1 1 d .
H3A H 0.5034 0.2374 0.3626 0.048 Uiso 1 1 calc R
C2 C 0.5644(3) 0.1692(2) 0.48322(18) 0.0403(7) Uani 1 1 d .
H2A H 0.6133 0.1085 0.4598 0.048 Uiso 1 1 calc R

loop_
_atom_site_aniso_label
_atom_site_aniso_U_11
_atom_site_aniso_U_22
_atom_site_aniso_U_33
_atom_site_aniso_U_23
_atom_site_aniso_U_13
_atom_site_aniso_U_12
Cu1 0.0326(3) 0.0372(3) 0.0189(2) 0.000 -0.00010(17) 0.000
Cl3 0.0331(4) 0.0562(5) 0.0290(3) 0.0005(3) 0.0013(3) -0.0041(3)
Cl1 0.0680(5) 0.0477(5) 0.0414(4) 0.0048(4) -0.0020(4) 0.0193(4)
Cl2 0.0573(5) 0.0542(5) 0.0334(4) 0.0113(4) -0.0075(3) 0.0010(4)
N1 0.0316(12) 0.0326(12) 0.0225(11) -0.0006(10) 0.0008(9) 0.0019(9)
C1 0.0320(14) 0.0366(15) 0.0319(14) -0.0015(13) -0.0034(11) 0.0006(12)
C5 0.0352(15) 0.0328(14) 0.0290(14) -0.0021(13) 0.0032(11) 0.0004(12)
C4 0.0318(14) 0.0374(15) 0.0259(13) 0.0045(13) -0.0021(11) -0.0052(12)
C3 0.0390(16) 0.0586(19) 0.0216(13) -0.0078(14) -0.0005(11) -0.0032(14)
C2 0.0464(17) 0.0437(17) 0.0311(15) -0.0117(14) 0.0027(13) 0.0074(14)

loop_
_atom_type_symbol
_atom_type_description
_atom_type_scat_dispersion_real
_atom_type_scat_dispersion_imag
_atom_type_scat_source
C C 0.0033 0.0016 'International Tables Vol C Tables 4.2.6.8 and 6.1.1.4'
H H 0.0000 0.0000 'International Tables Vol C Tables 4.2.6.8 and 6.1.1.4'
N N 0.0061 0.0033 'International Tables Vol C Tables 4.2.6.8 and 6.1.1.4'
Cl Cl 0.1484 0.1585 'International Tables Vol C Tables 4.2.6.8 and 6.1.1.4'
Cu Cu 0.3201 1.2651 'International Tables Vol C Tables 4.2.6.8 and 6.1.1.4'

loop_
_geom_angle_atom_site_label_1
_geom_angle_atom_site_label_2
_geom_angle_atom_site_label_3
_geom_angle
_geom_angle_site_symmetry_1
_geom_angle_site_symmetry_3
N1 Cu1 N1 158.77(12) 2_656 .
N1 Cu1 Cl3 94.28(6) 2_656 .
N1 Cu1 Cl3 92.69(6) . .
N1 Cu1 Cl3 92.69(6) 2_656 2_656
N1 Cu1 Cl3 94.28(6) . 2_656
Cl3 Cu1 Cl3 141.42(4) . 2_656
C1 N1 C5 117.6(2) . .
C1 N1 Cu1 122.46(17) . .
C5 N1 Cu1 119.55(16) . .
N1 C1 C2 123.6(2) . .
N1 C1 Cl1 116.76(19) . .
C2 C1 Cl1 119.7(2) . .
N1 C5 C4 121.9(2) . .
N1 C5 H5A 119.0 . .
C4 C5 H5A 119.0 . .
C5 C4 C3 119.9(2) . .
C5 C4 Cl2 119.6(2) . .
C3 C4 Cl2 120.5(2) . .
C2 C3 C4 118.7(2) . .
C2 C3 H3A 120.7 . .
C4 C3 H3A 120.7 . .
C3 C2 C1 118.3(3) . .
C3 C2 H2A 120.9 . .
C1 C2 H2A 120.9 . .

loop_
_geom_bond_atom_site_label_1
_geom_bond_atom_site_label_2
_geom_bond_distance
_geom_bond_site_symmetry_2
Cu1 N1 2.0147(19) 2_656
Cu1 N1 2.0147(19) .
Cu1 Cl3 2.2235(6) .
Cu1 Cl3 2.2235(6) 2_656
Cl1 C1 1.724(3) .
Cl2 C4 1.731(3) .
N1 C1 1.335(3) .
N1 C5 1.340(3) .
C1 C2 1.380(3) .
C5 C4 1.374(3) .
C5 H5A 0.9300 .
C4 C3 1.376(4) .
C3 C2 1.371(4) .
C3 H3A 0.9300 .
C2 H2A 0.9300 .

loop_
_geom_torsion_atom_site_label_1
_geom_torsion_atom_site_label_2
_geom_torsion_atom_site_label_3
_geom_torsion_atom_site_label_4
_geom_torsion
_geom_torsion_site_symmetry_1
N1 Cu1 N1 C1 -32.12(19) 2_656
Cl3 Cu1 N1 C1 77.01(19) .
Cl3 Cu1 N1 C1 -140.96(19) 2_656
N1 Cu1 N1 C5 155.21(19) 2_656
Cl3 Cu1 N1 C5 -95.66(18) .
Cl3 Cu1 N1 C5 46.36(18) 2_656
C5 N1 C1 C2 0.3(4) .
Cu1 N1 C1 C2 -172.5(2) .
C5 N1 C1 Cl1 -178.74(18) .
Cu1 N1 C1 Cl1 8.4(3) .
C1 N1 C5 C4 -0.9(4) .
Cu1 N1 C5 C4 172.13(19) .
N1 C5 C4 C3 0.6(4) .
N1 C5 C4 Cl2 -178.83(18) .
C5 C4 C3 C2 0.2(4) .
Cl2 C4 C3 C2 179.7(2) .
C4 C3 C2 C1 -0.7(4) .
N1 C1 C2 C3 0.5(4) .
Cl1 C1 C2 C3 179.5(2) .
